data_1531272
loop_
_publ_author_name
'Demchenko, P.'
'Bodak, O.'
'Muratova, L.'

_publ_section_title
;
 X-ray investigation of the Gd - Zn - Si system
;
_journal_name_full 'Journal of Alloys Compd.'
_journal_page_first 170
_journal_page_last 175
_journal_volume 346
_journal_year 2002
_chemical_formula_sum 'Gd Si1.85'
_space_group_IT_number 74
_symmetry_space_group_name_Hall '-I 2b 2'
_symmetry_space_group_name_H-M 'I m m a'
_cell_angle_alpha 90
_cell_angle_beta 90
_cell_angle_gamma 90
_cell_formula_units_Z 4
_cell_length_a 4.0684
_cell_length_b 4.0171
_cell_length_c 13.499
_cell_volume 220.616
_citation_journal_id_ASTM JALCEU
_cod_data_source_file Demchenko_JALCEU_2002_558.cif
_cod_data_source_block Gd1Si1.85
_cod_original_cell_volume 220.6164
_cod_original_formula_sum 'Gd1 Si1.85'
_cod_database_code 1531272

loop_
_symmetry_equiv_pos_as_xyz
x,y,z
-x,-y+1/2,z
x,-y,-z
-x,y+1/2,-z
-x,-y,-z
x,y-1/2,-z
-x,y,z
x,-y-1/2,z
x+1/2,y+1/2,z+1/2
-x+1/2,-y+1,z+1/2
x+1/2,-y+1/2,-z+1/2
-x+1/2,y+1,-z+1/2
-x+1/2,-y+1/2,-z+1/2
x+1/2,y,-z+1/2
-x+1/2,y+1/2,z+1/2
x+1/2,-y,z+1/2

loop_
_atom_site_label
_atom_site_type_symbol
_atom_site_fract_x
_atom_site_fract_y
_atom_site_fract_z
_atom_site_occupancy
_atom_site_U_iso_or_equiv
Gd1 Gd 0 0.25 0.3772 1 0.0
Si2 Si 0 0.25 0.94 0.9 0.0
Si1 Si 0 0.25 0.782 0.95 0.0
